data_4301084
loop_
_publ_author_name
'Toshihiro Yamase'
'Hiroko Abe'
'Eri Ishikawa'
'Hiroyuki Nojiri'
'Yuhgo Ohshima'

_publ_contact_author_email tyamase@res.titech.ac.jp
_publ_contact_author_fax +81-45-924-5260
_publ_contact_author_name 'Toshihiro Yamase'
_publ_contact_author_phone +81-45-924-5260
_publ_section_title
;
Structure and Magnetism of [n-BuNH3]12[Cu4(GeW9O34)2].14H2O Sandwiching a
Rhomblike Cu48+ Tetragon through \a-Keggin Linkage
;
_journal_name_full 'Inorganic Chemistry'
_journal_page_first 138
_journal_page_last 148
_journal_paper_doi 10.1021/ic8013267
_journal_volume 48
_journal_year 2009
_chemical_formula_moiety 'C48 H172 Cu4 Ge2 N12 O82 W18 '
_chemical_formula_sum 'C48 H172 Cu4 Ge2 N12 O82 W18'
_chemical_formula_weight 5938.58
_space_group_IT_number 2
_symmetry_cell_setting triclinic
_symmetry_Int_Tables_number 2
_symmetry_space_group_name_Hall '-P 1'
_symmetry_space_group_name_H-M 'P -1'
_audit_creation_date 2008-07-14
_audit_creation_method 'by CrystalStructure 3.8'
_cell_angle_alpha 108.740(7)
_cell_angle_beta 94.934(6)
_cell_angle_gamma 98.701(8)
_cell_formula_units_Z 1
_cell_length_a 12.598(7)
_cell_length_b 16.115(10)
_cell_length_c 16.337(10)
_cell_measurement_reflns_used 7956
_cell_measurement_temperature 300
_cell_measurement_theta_max 27.5
_cell_measurement_theta_min 2.2
_cell_volume 3072(3)
_computing_cell_refinement CrystalClear
_computing_data_collection CrystalClear
_computing_data_reduction CrystalStructure
_computing_publication_material 'CrystalStructure 3.8'
_computing_structure_refinement 'SHELXL-97 (Sheldrick, 1997)'
_computing_structure_solution 'SHELXS-97 (Sheldrick, 1990)'
_diffrn_detector_area_resol_mean 7.31
_diffrn_measured_fraction_theta_full 0.955
_diffrn_measured_fraction_theta_max 0.955
_diffrn_measurement_device_type 'Rigaku Saturn'
_diffrn_measurement_method \w
_diffrn_radiation_type 'Mo K\a'
_diffrn_radiation_wavelength 0.71070
_diffrn_reflns_av_R_equivalents 0.060
_diffrn_reflns_limit_h_max 15
_diffrn_reflns_limit_h_min -15
_diffrn_reflns_limit_k_max 20
_diffrn_reflns_limit_k_min -20
_diffrn_reflns_limit_l_max 21
_diffrn_reflns_limit_l_min -21
_diffrn_reflns_number 24527
_diffrn_reflns_theta_full 27.48
_diffrn_reflns_theta_max 27.48
_exptl_absorpt_coefficient_mu 18.025
_exptl_absorpt_correction_T_max 0.5325
_exptl_absorpt_correction_T_min 0.2938
_exptl_absorpt_correction_type numerical
_exptl_absorpt_process_details
;
    Higashi, T. (1999). Program for Absorption Correction.
    Rigaku Corporation, Tokyo, Japan.
;
_exptl_crystal_colour green
_exptl_crystal_density_diffrn 3.209
_exptl_crystal_density_method 'not measured'
_exptl_crystal_description block
_exptl_crystal_F_000 2712.00
_exptl_crystal_size_max 0.10
_exptl_crystal_size_mid 0.10
_exptl_crystal_size_min 0.09
_refine_diff_density_max 5.46
_refine_diff_density_min -4.94
_refine_ls_extinction_method none
_refine_ls_goodness_of_fit_ref 1.109
_refine_ls_number_parameters 549
_refine_ls_number_reflns 13483
_refine_ls_R_factor_all 0.1018
_refine_ls_R_factor_gt 0.0742
_refine_ls_shift/su_max 0.0010
_refine_ls_structure_factor_coef Fsqd
_refine_ls_weighting_details 'w = 1/[\s^2^(Fo^2^)+(0.0884P)^2^+42.9697P] where P=(Fo^2^+2Fc^2^)/3'
_refine_ls_weighting_scheme calc
_refine_ls_wR_factor_ref 0.2196
_reflns_number_gt 9309
_reflns_number_total 13483
_reflns_threshold_expression F^2^>2.0\s(F^2^)
_cod_data_source_file ic8013267_si_002.cif
_cod_data_source_block '__GeW9Cu'
_cod_original_cell_volume 3073(3)
_cod_original_formula_sum 'C48 H172 Cu4 Ge2 N12 O82 W18 '
_cod_database_code 4301084

loop_
_symmetry_equiv_pos_site_id
_symmetry_equiv_pos_as_xyz
1 +X,+Y,+Z
2 -X,-Y,-Z

loop_
_atom_site_label
_atom_site_type_symbol
_atom_site_fract_x
_atom_site_fract_y
_atom_site_fract_z
_atom_site_U_iso_or_equiv
_atom_site_adp_type
_atom_site_occupancy
_atom_site_symmetry_multiplicity
_atom_site_calc_flag
_atom_site_refinement_flags
_atom_site_disorder_assembly
_atom_site_disorder_group
W(1) W 0.60510(7) 0.32004(6) 0.77649(5) 0.0217(2) Uani 1.00 1 d . . .
W(2) W 0.66362(7) 0.19221(6) 0.55535(5) 0.0220(2) Uani 1.00 1 d . . .
W(3) W 0.38067(7) 0.16281(6) 0.60938(5) 0.0223(2) Uani 1.00 1 d . . .
W(4) W 0.45826(7) 0.48389(5) 0.79950(5) 0.02062(18) Uani 1.00 1 d . . .
W(5) W 0.71347(7) 0.51154(5) 0.74747(5) 0.02068(18) Uani 1.00 1 d . . .
W(6) W 0.77500(7) 0.38507(6) 0.52817(5) 0.02226(18) Uani 1.00 1 d . . .
W(7) W 0.57655(7) 0.24347(5) 0.37881(5) 0.02120(18) Uani 1.00 1 d . . .
W(8) W 0.29384(7) 0.21923(5) 0.43625(5) 0.02128(18) Uani 1.00 1 d . . .
W(9) W 0.23989(7) 0.33118(6) 0.63605(5) 0.02202(18) Uani 1.00 1 d . . .
Ge(1) Ge 0.50832(15) 0.36941(13) 0.58510(11) 0.0149(3) Uani 1.00 1 d . . .
Cu(1) Cu 0.36028(19) 0.53850(16) 0.61515(14) 0.0188(4) Uani 1.00 1 d . . .
Cu(2) Cu 0.59408(19) 0.56515(16) 0.56930(14) 0.0199(5) Uani 1.00 1 d . . .
O(1) O 0.6504(11) 0.2700(10) 0.8478(9) 0.034(3) Uani 1.00 1 d . . .
O(2) O 0.7192(10) 0.1032(9) 0.5644(8) 0.023(2) Uani 1.00 1 d . . .
O(3) O 0.3557(11) 0.0611(9) 0.6280(9) 0.028(3) Uani 1.00 1 d . . .
O(4) O 0.6733(10) 0.2641(9) 0.6772(8) 0.023(2) Uiso 1.00 1 d . . .
O(5) O 0.5145(9) 0.1497(7) 0.5581(7) 0.013(2) Uani 1.00 1 d . . .
O(6) O 0.4755(11) 0.2385(8) 0.7121(8) 0.023(2) Uani 1.00 1 d . . .
O(7) O 0.5237(11) 0.3958(10) 0.8446(8) 0.027(3) Uani 1.00 1 d . . .
O(8) O 0.7242(11) 0.4172(8) 0.8023(8) 0.024(3) Uani 1.00 1 d . . .
O(9) O 0.7926(10) 0.2743(9) 0.5540(8) 0.025(3) Uani 1.00 1 d . . .
O(10) O 0.6285(12) 0.1571(9) 0.4329(8) 0.028(3) Uani 1.00 1 d . . .
O(11) O 0.3125(10) 0.1277(9) 0.4926(8) 0.024(3) Uani 1.00 1 d . . .
O(12) O 0.2637(11) 0.2138(9) 0.6503(8) 0.027(3) Uani 1.00 1 d . . .
O(13) O 0.5557(11) 0.4089(8) 0.6966(8) 0.023(2) Uani 1.00 1 d . . .
O(14) O 0.6028(11) 0.3141(9) 0.5294(7) 0.023(3) Uani 1.00 1 d . . .
O(15) O 0.3902(10) 0.2946(7) 0.5700(8) 0.018(2) Uani 1.00 1 d . . .
O(16) O 0.4138(11) 0.5390(9) 0.8976(8) 0.025(3) Uani 1.00 1 d . . .
O(17) O 0.8269(10) 0.5864(9) 0.8101(7) 0.023(2) Uani 1.00 1 d . . .
O(18) O 0.9094(11) 0.4189(11) 0.5243(8) 0.035(3) Uani 1.00 1 d . . .
O(19) O 0.5756(10) 0.1810(10) 0.2708(8) 0.031(3) Uani 1.00 1 d . . .
O(20) O 0.2045(11) 0.1499(10) 0.3480(9) 0.031(3) Uani 1.00 1 d . . .
O(21) O 0.1152(10) 0.3323(10) 0.6733(9) 0.030(3) Uani 1.00 1 d . . .
O(22) O 0.6074(11) 0.5500(10) 0.8305(8) 0.028(3) Uani 1.00 1 d . . .
O(23) O 0.7722(10) 0.4375(9) 0.6503(9) 0.025(3) Uani 1.00 1 d . . .
O(24) O 0.7267(11) 0.3040(10) 0.4117(8) 0.031(3) Uani 1.00 1 d . . .
O(25) O 0.4343(11) 0.2032(10) 0.3962(8) 0.029(3) Uani 1.00 1 d . . .
O(26) O 0.1894(11) 0.2538(8) 0.5151(9) 0.029(3) Uani 1.00 1 d . . .
O(27) O 0.3421(10) 0.3871(9) 0.7415(8) 0.024(3) Uani 1.00 1 d . . .
O(28) O 0.4246(10) 0.5463(9) 0.7318(8) 0.022(2) Uani 1.00 1 d . . .
O(29) O 0.6598(10) 0.5684(8) 0.6808(8) 0.021(2) Uani 1.00 1 d . . .
O(30) O 0.7091(10) 0.4668(9) 0.4986(8) 0.023(2) Uani 1.00 1 d . . .
O(31) O 0.5439(10) 0.3474(9) 0.3700(8) 0.021(2) Uani 1.00 1 d . . .
O(32) O 0.3111(10) 0.3246(8) 0.4220(8) 0.020(2) Uiso 1.00 1 d . . .
O(33) O 0.2625(10) 0.4290(9) 0.6089(8) 0.025(3) Uiso 1.00 1 d . . .
O(34) O 0.4817(10) 0.4561(8) 0.5494(7) 0.021(2) Uani 1.00 1 d . . .
O(35) O 0.1495(12) 0.5604(10) 0.9928(10) 0.036(3) Uiso 1.00 1 d . . .
O(36) O 0.6798(12) 0.3139(10) 1.0275(10) 0.036(3) Uiso 1.00 1 d . . .
O(37) O 0.9554(12) 0.4960(10) 0.8840(10) 0.037(3) Uiso 1.00 1 d . . .
O(38) O 0.8797(19) 0.0306(16) 0.6345(16) 0.084(7) Uiso 1.00 1 d . . .
O(39) O 0.9631(17) 0.2227(15) 0.4746(15) 0.073(6) Uiso 1.00 1 d . . .
O(40) O 0.5608(13) 0.1981(12) 0.1007(11) 0.047(4) Uiso 1.00 1 d . . .
O(41) O 0.058(4) 0.098(3) 0.576(3) 0.24(2) Uiso 1.00 1 d . . .
N(1) N 0.9138(14) 0.3305(12) 0.7338(11) 0.030(4) Uiso 1.00 1 d . . .
N(2) N 0.0916(15) 0.3810(12) 0.4381(12) 0.034(4) Uiso 1.00 1 d . . .
N(3) N 0.4120(13) 0.2854(11) 0.1999(11) 0.028(3) Uiso 1.00 1 d . . .
N(4) N 0.5578(12) -0.0119(10) 0.6213(10) 0.020(3) Uiso 1.00 1 d . . .
N(5) N 0.3158(14) 0.4597(12) 1.0065(11) 0.029(3) Uiso 1.00 1 d . . .
N(6) N 0.855(2) 0.045(2) 0.413(2) 0.097(10) Uiso 1.00 1 d . . .
C(1) C 0.8968(18) 0.2625(15) 0.7730(14) 0.034(5) Uiso 1.00 1 d . . .
C(2) C 0.999(2) 0.263(2) 0.8294(19) 0.054(7) Uiso 1.00 1 d . . .
C(3) C 0.979(2) 0.184(2) 0.8718(19) 0.056(7) Uiso 1.00 1 d . . .
C(4) C 0.922(2) 0.221(2) 0.952(2) 0.065(8) Uiso 1.00 1 d . . .
C(5) C 0.0747(18) 0.3312(15) 0.3449(15) 0.035(5) Uiso 1.00 1 d . . .
C(6) C -0.039(2) 0.3274(17) 0.3000(16) 0.043(5) Uiso 1.00 1 d . . .
C(7) C -0.059(2) 0.4151(18) 0.2975(18) 0.049(6) Uiso 1.00 1 d . . .
C(8) C -0.166(2) 0.4094(18) 0.2363(18) 0.049(6) Uiso 1.00 1 d . . .
C(9) C 0.3107(16) 0.2243(13) 0.1962(13) 0.025(4) Uiso 1.00 1 d . . .
C(10) C 0.2416(19) 0.1994(16) 0.1065(15) 0.038(5) Uiso 1.00 1 d . . .
C(11) C 0.121(2) 0.147(2) 0.099(2) 0.082(10) Uiso 1.00 1 d . . .
C(12) C 0.123(2) 0.061(2) 0.110(2) 0.069(9) Uiso 1.00 1 d . . .
C(13) C 0.564(2) 0.025(2) 0.720(2) 0.065(8) Uiso 1.00 1 d . . .
C(14) C 0.660(2) 0.023(2) 0.768(2) 0.064(8) Uiso 1.00 1 d . . .
C(15) C 0.652(2) 0.057(2) 0.871(2) 0.058(7) Uiso 1.00 1 d . . .
C(16) C 0.589(2) 0.008(2) 0.905(2) 0.067(8) Uiso 1.00 1 d . . .
C(17) C 0.2675(18) 0.3627(15) 0.9467(15) 0.034(5) Uiso 1.00 1 d . . .
C(18) C 0.3559(17) 0.3055(15) 0.9457(14) 0.032(4) Uiso 1.00 1 d . . .
C(19) C 0.307(2) 0.2097(17) 0.8782(16) 0.042(5) Uiso 1.00 1 d . . .
C(20) C 0.390(2) 0.1467(17) 0.8779(17) 0.044(6) Uiso 1.00 1 d . . .
C(21) C 0.864(3) 0.022(3) 0.304(3) 0.109(14) Uiso 1.00 1 d . . .
C(22) C 0.807(2) 0.082(2) 0.273(2) 0.070(9) Uiso 1.00 1 d . . .
C(23) C 0.847(3) 0.069(3) 0.191(3) 0.103(14) Uiso 1.00 1 d . . .
C(24) C 0.770(3) 0.095(3) 0.131(3) 0.122(16) Uiso 1.00 1 d . . .

loop_
_atom_site_aniso_label
_atom_site_aniso_U_11
_atom_site_aniso_U_22
_atom_site_aniso_U_33
_atom_site_aniso_U_12
_atom_site_aniso_U_13
_atom_site_aniso_U_23
W(1) 0.0280(4) 0.0261(4) 0.0138(3) 0.0067(3) 0.0058(3) 0.0092(3)
W(2) 0.0263(4) 0.0265(4) 0.0161(3) 0.0082(3) 0.0067(3) 0.0088(3)
W(3) 0.0282(4) 0.0246(4) 0.0165(3) 0.0055(3) 0.0066(3) 0.0092(3)
W(4) 0.0265(4) 0.0257(4) 0.0115(3) 0.0058(3) 0.0064(2) 0.0075(2)
W(5) 0.0247(4) 0.0259(4) 0.0130(3) 0.0049(3) 0.0040(2) 0.0082(3)
W(6) 0.0225(4) 0.0305(4) 0.0166(3) 0.0064(3) 0.0066(3) 0.0103(3)
W(7) 0.0278(4) 0.0248(4) 0.0134(3) 0.0073(3) 0.0061(3) 0.0078(2)
W(8) 0.0249(4) 0.0242(4) 0.0161(3) 0.0036(3) 0.0047(3) 0.0087(3)
W(9) 0.0228(4) 0.0282(4) 0.0194(3) 0.0064(3) 0.0079(3) 0.0121(3)
Ge(1) 0.0166(10) 0.0197(9) 0.0104(8) 0.0047(7) 0.0035(6) 0.0070(7)
Cu(1) 0.0223(12) 0.0239(12) 0.0148(10) 0.0071(9) 0.0067(8) 0.0106(8)
Cu(2) 0.0233(13) 0.0241(12) 0.0141(10) 0.0040(10) 0.0030(8) 0.0089(9)
O(1) 0.031(8) 0.039(9) 0.026(7) -0.007(7) 0.008(6) 0.008(6)
O(2) 0.023(7) 0.029(7) 0.024(6) 0.009(6) 0.005(5) 0.017(5)
O(3) 0.028(8) 0.026(7) 0.026(7) -0.005(6) 0.006(5) 0.007(6)
O(5) 0.017(6) 0.016(6) 0.011(5) 0.003(5) 0.009(4) 0.009(4)
O(6) 0.036(8) 0.022(7) 0.019(6) 0.012(6) 0.006(5) 0.014(5)
O(7) 0.031(8) 0.042(8) 0.019(6) 0.029(7) 0.010(5) 0.015(6)
O(8) 0.041(8) 0.017(6) 0.016(6) 0.005(6) 0.013(5) 0.008(5)
O(9) 0.024(7) 0.032(8) 0.023(6) 0.013(6) 0.001(5) 0.009(6)
O(10) 0.047(9) 0.038(8) 0.013(6) 0.026(7) 0.014(5) 0.018(5)
O(11) 0.029(8) 0.025(7) 0.020(6) -0.002(6) -0.001(5) 0.013(5)
O(12) 0.037(8) 0.027(7) 0.020(6) 0.008(6) 0.013(6) 0.011(5)
O(13) 0.033(8) 0.023(7) 0.011(5) 0.000(6) 0.007(5) 0.007(5)
O(14) 0.033(8) 0.031(7) 0.005(5) 0.002(6) 0.005(5) 0.005(5)
O(15) 0.022(7) 0.009(5) 0.017(6) 0.002(5) -0.003(5) 0.001(4)
O(16) 0.028(7) 0.031(7) 0.023(6) 0.001(6) 0.002(5) 0.022(6)
O(17) 0.033(8) 0.030(7) 0.009(5) 0.012(6) 0.001(5) 0.011(5)
O(18) 0.027(8) 0.066(11) 0.017(6) 0.006(7) 0.010(5) 0.019(7)
O(19) 0.020(7) 0.053(10) 0.012(6) -0.013(6) 0.000(5) 0.011(6)
O(20) 0.026(8) 0.045(9) 0.020(7) -0.000(6) 0.005(5) 0.010(6)
O(21) 0.012(7) 0.049(9) 0.023(7) 0.004(6) -0.004(5) 0.009(6)
O(22) 0.026(7) 0.048(9) 0.020(6) 0.005(6) 0.011(5) 0.023(6)
O(23) 0.016(7) 0.025(7) 0.038(8) 0.007(5) -0.004(5) 0.016(6)
O(24) 0.035(8) 0.050(9) 0.020(6) 0.020(7) 0.015(6) 0.019(6)
O(25) 0.035(8) 0.039(8) 0.018(6) 0.019(7) 0.012(5) 0.011(6)
O(26) 0.039(8) 0.016(6) 0.025(7) 0.004(6) -0.001(6) -0.000(5)
O(27) 0.023(7) 0.041(8) 0.016(6) 0.010(6) 0.011(5) 0.016(5)
O(28) 0.026(7) 0.024(7) 0.025(6) -0.001(5) 0.004(5) 0.022(5)
O(29) 0.028(7) 0.019(6) 0.021(6) 0.008(5) 0.004(5) 0.011(5)
O(30) 0.021(7) 0.034(7) 0.016(6) -0.004(6) -0.001(5) 0.018(5)
O(31) 0.019(7) 0.033(7) 0.021(6) 0.012(5) 0.009(5) 0.018(5)
O(34) 0.021(7) 0.022(6) 0.009(5) -0.011(5) -0.001(4) 0.001(4)

loop_
_atom_type_symbol
_atom_type_description
_atom_type_scat_dispersion_real
_atom_type_scat_dispersion_imag
_atom_type_scat_source
C C 0.003 0.002
;
International Tables for Crystallography
(1992, Vol. C, Tables 4.2.6.8 and 6.1.1.4)
;
H H 0.000 0.000
;
International Tables for Crystallography
(1992, Vol. C, Table 6.1.1.4)
;
Cu Cu 0.320 1.265
;
International Tables for Crystallography
(1992, Vol. C, Tables 4.2.6.8 and 6.1.1.4)
;
Ge Ge 0.155 1.800
;
International Tables for Crystallography
(1992, Vol. C, Tables 4.2.6.8 and 6.1.1.4)
;
N N 0.006 0.003
;
International Tables for Crystallography
(1992, Vol. C, Tables 4.2.6.8 and 6.1.1.4)
;
O O 0.011 0.006
;
International Tables for Crystallography
(1992, Vol. C, Tables 4.2.6.8 and 6.1.1.4)
;
W W -0.849 6.872
;
International Tables for Crystallography
(1992, Vol. C, Tables 4.2.6.8 and 6.1.1.4)
;

loop_
_geom_angle_atom_site_label_1
_geom_angle_atom_site_label_2
_geom_angle_atom_site_label_3
_geom_angle
_geom_angle_publ_flag
_geom_angle_site_symmetry_1
_geom_angle_site_symmetry_2
_geom_angle_site_symmetry_3
O(1) W(1) O(4) 100.1(6) yes . . .
O(1) W(1) O(6) 103.1(6) yes . . .
O(1) W(1) O(7) 101.2(7) yes . . .
O(1) W(1) O(8) 99.0(6) yes . . .
O(1) W(1) O(13) 171.1(5) yes . . .
O(4) W(1) O(6) 85.4(5) yes . . .
O(4) W(1) O(7) 158.7(7) yes . . .
O(4) W(1) O(8) 85.1(5) yes . . .
O(4) W(1) O(13) 84.9(5) yes . . .
O(6) W(1) O(7) 90.9(5) yes . . .
O(6) W(1) O(8) 157.1(6) yes . . .
O(6) W(1) O(13) 84.5(5) yes . . .
O(7) W(1) O(8) 90.4(5) yes . . .
O(7) W(1) O(13) 73.8(6) yes . . .
O(8) W(1) O(13) 74.0(5) yes . . .
O(2) W(2) O(4) 101.0(6) yes . . .
O(2) W(2) O(5) 100.2(6) yes . . .
O(2) W(2) O(9) 101.0(6) yes . . .
O(2) W(2) O(10) 100.5(6) yes . . .
O(2) W(2) O(14) 172.6(5) yes . . .
O(4) W(2) O(5) 87.7(4) yes . . .
O(4) W(2) O(9) 86.0(5) yes . . .
O(4) W(2) O(10) 158.5(6) yes . . .
O(4) W(2) O(14) 84.1(5) yes . . .
O(5) W(2) O(9) 158.6(6) yes . . .
O(5) W(2) O(10) 87.3(5) yes . . .
O(5) W(2) O(14) 85.3(5) yes . . .
O(9) W(2) O(10) 91.1(6) yes . . .
O(9) W(2) O(14) 73.7(5) yes . . .
O(10) W(2) O(14) 74.7(5) yes . . .
O(3) W(3) O(5) 98.7(6) yes . . .
O(3) W(3) O(6) 102.7(6) yes . . .
O(3) W(3) O(11) 100.5(6) yes . . .
O(3) W(3) O(12) 102.0(6) yes . . .
O(3) W(3) O(15) 171.7(5) yes . . .
O(5) W(3) O(6) 84.4(5) yes . . .
O(5) W(3) O(11) 85.0(5) yes . . .
O(5) W(3) O(12) 159.3(6) yes . . .
O(5) W(3) O(15) 85.3(5) yes . . .
O(6) W(3) O(11) 155.7(6) yes . . .
O(6) W(3) O(12) 91.2(5) yes . . .
O(6) W(3) O(15) 84.9(5) yes . . .
O(11) W(3) O(12) 91.0(6) yes . . .
O(11) W(3) O(15) 72.5(5) yes . . .
O(12) W(3) O(15) 74.2(5) yes . . .
O(7) W(4) O(13) 71.8(5) yes . . .
O(7) W(4) O(16) 95.3(6) yes . . .
O(7) W(4) O(22) 82.7(6) yes . . .
O(7) W(4) O(27) 85.7(6) yes . . .
O(7) W(4) O(28) 161.4(5) yes . . .
O(13) W(4) O(16) 164.1(5) yes . . .
O(13) W(4) O(22) 73.1(4) yes . . .
O(13) W(4) O(27) 85.0(5) yes . . .
O(13) W(4) O(28) 89.6(5) yes . . .
O(16) W(4) O(22) 96.5(5) yes . . .
O(16) W(4) O(27) 103.8(5) yes . . .
O(16) W(4) O(28) 102.9(6) yes . . .
O(22) W(4) O(27) 157.5(5) yes . . .
O(22) W(4) O(28) 91.5(6) yes . . .
O(27) W(4) O(28) 93.4(6) yes . . .
O(8) W(5) O(13) 73.4(5) yes . . .
O(8) W(5) O(17) 96.5(6) yes . . .
O(8) W(5) O(22) 85.2(6) yes . . .
O(8) W(5) O(23) 86.8(6) yes . . .
O(8) W(5) O(29) 159.6(5) yes . . .
O(13) W(5) O(17) 165.9(5) yes . . .
O(13) W(5) O(22) 72.5(4) yes . . .
O(13) W(5) O(23) 86.5(4) yes . . .
O(13) W(5) O(29) 86.2(5) yes . . .
O(17) W(5) O(22) 97.3(5) yes . . .
O(17) W(5) O(23) 102.9(5) yes . . .
O(17) W(5) O(29) 103.8(6) yes . . .
O(22) W(5) O(23) 158.9(5) yes . . .
O(22) W(5) O(29) 89.8(6) yes . . .
O(23) W(5) O(29) 91.0(6) yes . . .
O(9) W(6) O(14) 74.0(5) yes . . .
O(9) W(6) O(18) 96.0(7) yes . . .
O(9) W(6) O(23) 85.7(6) yes . . .
O(9) W(6) O(24) 83.7(6) yes . . .
O(9) W(6) O(30) 159.8(5) yes . . .
O(14) W(6) O(18) 169.4(7) yes . . .
O(14) W(6) O(23) 83.2(4) yes . . .
O(14) W(6) O(24) 74.2(5) yes . . .
O(14) W(6) O(30) 85.9(5) yes . . .
O(18) W(6) O(23) 99.9(5) yes . . .
O(18) W(6) O(24) 101.6(6) yes . . .
O(18) W(6) O(30) 103.9(7) yes . . .
O(23) W(6) O(24) 156.9(6) yes . . .
O(23) W(6) O(30) 94.7(6) yes . . .
O(24) W(6) O(30) 88.3(6) yes . . .
O(10) W(7) O(14) 73.0(5) yes . . .
O(10) W(7) O(19) 97.7(7) yes . . .
O(10) W(7) O(24) 83.5(6) yes . . .
O(10) W(7) O(25) 88.5(6) yes . . .
O(10) W(7) O(31) 159.7(4) yes . . .
O(14) W(7) O(19) 169.5(6) yes . . .
O(14) W(7) O(24) 73.2(5) yes . . .
O(14) W(7) O(25) 83.6(5) yes . . .
O(14) W(7) O(31) 87.0(5) yes . . .
O(19) W(7) O(24) 101.2(6) yes . . .
O(19) W(7) O(25) 101.5(5) yes . . .
O(19) W(7) O(31) 101.8(7) yes . . .
O(24) W(7) O(25) 156.8(5) yes . . .
O(24) W(7) O(31) 87.4(6) yes . . .
O(25) W(7) O(31) 92.8(6) yes . . .
O(11) W(8) O(15) 73.7(4) yes . . .
O(11) W(8) O(20) 96.5(6) yes . . .
O(11) W(8) O(25) 86.5(6) yes . . .
O(11) W(8) O(26) 86.1(6) yes . . .
O(11) W(8) O(32) 158.6(5) yes . . .
O(15) W(8) O(20) 167.0(6) yes . . .
O(15) W(8) O(25) 86.1(4) yes . . .
O(15) W(8) O(26) 73.4(5) yes . . .
O(15) W(8) O(32) 85.0(5) yes . . .
O(20) W(8) O(25) 102.1(6) yes . . .
O(20) W(8) O(26) 97.7(6) yes . . .
O(20) W(8) O(32) 104.9(7) yes . . .
O(25) W(8) O(26) 159.4(5) yes . . .
O(25) W(8) O(32) 89.4(6) yes . . .
O(26) W(8) O(32) 90.5(6) yes . . .
O(12) W(9) O(15) 73.1(5) yes . . .
O(12) W(9) O(21) 96.9(7) yes . . .
O(12) W(9) O(26) 82.3(5) yes . . .
O(12) W(9) O(27) 85.3(5) yes . . .
O(12) W(9) O(33) 159.9(6) yes . . .
O(15) W(9) O(21) 166.6(5) yes . . .
O(15) W(9) O(26) 71.7(5) yes . . .
O(15) W(9) O(27) 85.1(4) yes . . .
O(15) W(9) O(33) 86.9(5) yes . . .
O(21) W(9) O(26) 98.5(5) yes . . .
O(21) W(9) O(27) 103.3(5) yes . . .
O(21) W(9) O(33) 103.2(7) yes . . .
O(26) W(9) O(27) 156.0(6) yes . . .
O(26) W(9) O(33) 93.6(6) yes . . .
O(27) W(9) O(33) 91.0(6) yes . . .
O(13) Ge(1) O(14) 108.9(6) yes . . .
O(13) Ge(1) O(15) 106.5(6) yes . . .
O(13) Ge(1) O(34) 110.9(6) yes . . .
O(14) Ge(1) O(15) 109.0(6) yes . . .
O(14) Ge(1) O(34) 112.0(6) yes . . .
O(15) Ge(1) O(34) 109.3(6) yes . . .
O(28) Cu(1) O(30) 177.4(6) yes . . 2_666
O(28) Cu(1) O(31) 88.9(5) yes . . 2_666
O(28) Cu(1) O(33) 88.2(5) yes . . .
O(30) Cu(1) O(31) 91.3(5) yes 2_666 . 2_666
O(30) Cu(1) O(33) 91.4(5) yes 2_666 . .
O(31) Cu(1) O(33) 175.8(5) yes 2_666 . .
O(29) Cu(2) O(32) 92.0(5) yes . . 2_666
O(29) Cu(2) O(34) 95.2(5) yes . . .
O(29) Cu(2) O(34) 172.1(5) yes . . 2_666
O(32) Cu(2) O(34) 172.0(6) yes 2_666 . .
O(32) Cu(2) O(34) 95.5(5) yes 2_666 . 2_666
O(34) Cu(2) O(34) 77.5(5) yes . . 2_666
W(1) O(4) W(2) 150.6(7) yes . . .
W(2) O(5) W(3) 151.1(5) yes . . .
W(1) O(6) W(3) 155.3(8) yes . . .
W(1) O(7) W(4) 120.4(7) yes . . .
W(1) O(8) W(5) 118.9(7) yes . . .
W(2) O(9) W(6) 118.7(7) yes . . .
W(2) O(10) W(7) 119.6(7) yes . . .
W(3) O(11) W(8) 120.5(6) yes . . .
W(3) O(12) W(9) 120.6(8) yes . . .
W(1) O(13) W(4) 93.9(5) yes . . .
W(1) O(13) W(5) 93.8(4) yes . . .
W(1) O(13) Ge(1) 124.6(6) yes . . .
W(4) O(13) W(5) 95.6(4) yes . . .
W(4) O(13) Ge(1) 122.7(7) yes . . .
W(5) O(13) Ge(1) 118.8(7) yes . . .
W(2) O(14) W(6) 93.5(5) yes . . .
W(2) O(14) W(7) 92.6(4) yes . . .
W(2) O(14) Ge(1) 124.1(7) yes . . .
W(6) O(14) W(7) 91.9(4) yes . . .
W(6) O(14) Ge(1) 122.8(6) yes . . .
W(7) O(14) Ge(1) 123.1(6) yes . . .
W(3) O(15) W(8) 93.1(3) yes . . .
W(3) O(15) W(9) 92.1(4) yes . . .
W(3) O(15) Ge(1) 123.1(6) yes . . .
W(8) O(15) W(9) 94.6(4) yes . . .
W(8) O(15) Ge(1) 122.2(7) yes . . .
W(9) O(15) Ge(1) 123.5(5) yes . . .
W(4) O(22) W(5) 118.2(6) yes . . .
W(5) O(23) W(6) 151.4(9) yes . . .
W(6) O(24) W(7) 119.5(7) yes . . .
W(7) O(25) W(8) 154.4(8) yes . . .
W(8) O(26) W(9) 119.8(7) yes . . .
W(4) O(27) W(9) 144.2(9) yes . . .
W(4) O(28) Cu(1) 144.9(7) yes . . .
W(5) O(29) Cu(2) 149.3(7) yes . . .
W(6) O(30) Cu(1) 129.7(6) yes . . 2_666
W(7) O(31) Cu(1) 130.3(7) yes . . 2_666
W(8) O(32) Cu(2) 149.2(8) yes . . 2_666
W(9) O(33) Cu(1) 149.1(8) yes . . .
Ge(1) O(34) Cu(2) 122.0(6) yes . . .
Ge(1) O(34) Cu(2) 122.5(6) yes . . 2_666
Cu(2) O(34) Cu(2) 102.5(6) yes . . 2_666
N(1) C(1) C(2) 111(2) yes . . .
C(1) C(2) C(3) 111(2) yes . . .
C(2) C(3) C(4) 107(2) yes . . .
N(2) C(5) C(6) 113.1(19) yes . . .
C(5) C(6) C(7) 114.0(19) yes . . .
C(6) C(7) C(8) 114(2) yes . . .
N(3) C(9) C(10) 109.3(19) yes . . .
C(9) C(10) C(11) 114(2) yes . . .
C(10) C(11) C(12) 111(3) yes . . .
N(4) C(13) C(14) 116(2) yes . . .
C(13) C(14) C(15) 110(2) yes . . .
C(14) C(15) C(16) 121(2) yes . . .
N(5) C(17) C(18) 108.3(16) yes . . .
C(17) C(18) C(19) 106.6(17) yes . . .
C(18) C(19) C(20) 109.2(18) yes . . .
N(6) C(21) C(22) 108(3) yes . . .
C(21) C(22) C(23) 99(3) yes . . .
C(22) C(23) C(24) 109(3) yes . . .

loop_
_geom_bond_atom_site_label_1
_geom_bond_atom_site_label_2
_geom_bond_distance
_geom_bond_publ_flag
_geom_bond_site_symmetry_1
_geom_bond_site_symmetry_2
W(1) O(1) 1.721(18) yes . .
W(1) O(4) 1.928(13) yes . .
W(1) O(6) 1.915(11) yes . .
W(1) O(7) 1.866(14) yes . .
W(1) O(8) 1.907(12) yes . .
W(1) O(13) 2.339(15) yes . .
W(2) O(2) 1.730(15) yes . .
W(2) O(4) 1.937(12) yes . .
W(2) O(5) 1.909(11) yes . .
W(2) O(9) 1.940(13) yes . .
W(2) O(10) 1.888(12) yes . .
W(2) O(14) 2.357(16) yes . .
W(3) O(3) 1.749(16) yes . .
W(3) O(5) 1.956(12) yes . .
W(3) O(6) 1.905(11) yes . .
W(3) O(11) 1.891(12) yes . .
W(3) O(12) 1.865(15) yes . .
W(3) O(15) 2.398(14) yes . .
W(4) O(7) 2.039(17) yes . .
W(4) O(13) 2.300(13) yes . .
W(4) O(16) 1.749(13) yes . .
W(4) O(22) 1.951(13) yes . .
W(4) O(27) 1.895(11) yes . .
W(4) O(28) 1.783(16) yes . .
W(5) O(8) 2.012(15) yes . .
W(5) O(13) 2.284(12) yes . .
W(5) O(17) 1.726(11) yes . .
W(5) O(22) 2.008(14) yes . .
W(5) O(23) 1.935(13) yes . .
W(5) O(29) 1.785(15) yes . .
W(6) O(9) 2.001(16) yes . .
W(6) O(14) 2.300(13) yes . .
W(6) O(18) 1.712(14) yes . .
W(6) O(23) 1.906(14) yes . .
W(6) O(24) 1.913(12) yes . .
W(6) O(30) 1.823(16) yes . .
W(7) O(10) 2.028(17) yes . .
W(7) O(14) 2.325(11) yes . .
W(7) O(19) 1.726(12) yes . .
W(7) O(24) 1.936(13) yes . .
W(7) O(25) 1.889(14) yes . .
W(7) O(31) 1.830(16) yes . .
W(8) O(11) 2.005(16) yes . .
W(8) O(15) 2.262(11) yes . .
W(8) O(20) 1.703(11) yes . .
W(8) O(25) 1.963(15) yes . .
W(8) O(26) 1.936(15) yes . .
W(8) O(32) 1.771(14) yes . .
W(9) O(12) 2.041(16) yes . .
W(9) O(15) 2.319(13) yes . .
W(9) O(21) 1.733(13) yes . .
W(9) O(26) 1.956(12) yes . .
W(9) O(27) 1.926(11) yes . .
W(9) O(33) 1.760(16) yes . .
Ge(1) O(13) 1.742(12) yes . .
Ge(1) O(14) 1.739(14) yes . .
Ge(1) O(15) 1.713(11) yes . .
Ge(1) O(34) 1.742(15) yes . .
Cu(1) O(28) 1.963(14) yes . .
Cu(1) O(30) 1.955(14) yes . 2_666
Cu(1) O(31) 1.972(13) yes . 2_666
Cu(1) O(33) 1.961(14) yes . .
Cu(2) O(29) 1.916(14) yes . .
Cu(2) O(32) 1.942(13) yes . 2_666
Cu(2) O(34) 2.000(12) yes . .
Cu(2) O(34) 1.987(12) yes . 2_666
N(1) C(1) 1.44(3) yes . .
N(2) C(5) 1.45(2) yes . .
N(3) C(9) 1.47(2) yes . .
N(4) C(13) 1.52(3) yes . .
N(5) C(17) 1.55(2) yes . .
N(6) C(21) 1.73(6) yes . .
C(1) C(2) 1.52(3) yes . .
C(2) C(3) 1.62(5) yes . .
C(3) C(4) 1.54(4) yes . .
C(5) C(6) 1.53(3) yes . .
C(6) C(7) 1.49(4) yes . .
C(7) C(8) 1.58(4) yes . .
C(9) C(10) 1.54(3) yes . .
C(10) C(11) 1.60(4) yes . .
C(11) C(12) 1.44(6) yes . .
C(13) C(14) 1.40(4) yes . .
C(14) C(15) 1.60(4) yes . .
C(15) C(16) 1.31(5) yes . .
C(17) C(18) 1.55(3) yes . .
C(18) C(19) 1.57(2) yes . .
C(19) C(20) 1.57(4) yes . .
C(21) C(22) 1.47(7) yes . .
C(22) C(23) 1.43(6) yes . .
C(23) C(24) 1.52(7) yes . .

loop_
_geom_contact_atom_site_label_1
_geom_contact_atom_site_label_2
_geom_contact_distance
_geom_contact_publ_flag
_geom_contact_site_symmetry_1
_geom_contact_site_symmetry_2
Cu(1) C(8) 3.59(2) ? . 2_566
O(1) O(35) 3.580(18) ? . 2_667
O(1) O(36) 2.77(2) ? . .
O(1) C(1) 3.44(2) ? . .
O(1) C(15) 3.57(4) ? . .
O(2) O(3) 3.341(16) ? . 2_656
O(2) O(11) 3.48(2) ? . 2_656
O(2) O(38) 2.82(3) ? . .
O(2) N(4) 2.96(2) ? . .
O(2) N(6) 3.10(3) ? . .
O(3) O(2) 3.341(16) ? . 2_656
O(3) O(10) 3.37(2) ? . 2_656
O(3) N(4) 2.96(2) ? . .
O(3) N(6) 2.82(3) ? . 2_656
O(3) C(13) 3.13(3) ? . .
O(3) C(21) 3.33(5) ? . 2_656
O(4) N(1) 3.01(2) ? . .
O(4) C(1) 3.11(2) ? . .
O(5) N(4) 3.19(2) ? . .
O(5) N(4) 3.016(16) ? . 2_656
O(7) N(5) 3.086(18) ? . 2_667
O(7) C(18) 3.25(2) ? . .
O(8) O(35) 3.46(2) ? . 2_667
O(8) O(37) 3.000(19) ? . .
O(8) N(1) 3.06(2) ? . .
O(8) N(5) 3.25(2) ? . 2_667
O(8) C(1) 3.50(2) ? . .
O(9) O(39) 2.70(2) ? . .
O(9) N(1) 2.98(2) ? . .
O(10) O(3) 3.37(2) ? . 2_656
O(10) N(4) 2.901(19) ? . 2_656
O(10) N(6) 3.58(3) ? . .
O(10) C(13) 3.59(2) ? . 2_656
O(11) O(2) 3.48(2) ? . 2_656
O(11) O(38) 3.25(2) ? . 2_656
O(11) N(4) 2.97(2) ? . 2_656
O(12) O(41) 2.87(4) ? . .
O(16) O(36) 2.78(2) ? . 2_667
O(16) N(5) 2.77(2) ? . .
O(16) C(17) 3.50(3) ? . .
O(17) O(37) 2.78(2) ? . .
O(17) C(5) 3.45(3) ? . 2_666
O(17) C(7) 3.54(3) ? . 2_666
O(17) C(10) 3.55(2) ? . 2_666
O(18) O(18) 3.54(2) ? . 2_766
O(18) O(39) 3.19(3) ? . .
O(18) N(2) 2.84(2) ? . 1_655
O(18) N(2) 3.09(2) ? . 2_666
O(18) C(7) 3.42(2) ? . 2_666
O(19) O(40) 2.87(2) ? . .
O(19) N(3) 3.21(2) ? . .
O(19) C(13) 3.57(3) ? . 2_656
O(19) C(22) 3.53(4) ? . .
O(20) O(38) 3.05(3) ? . 2_656
O(20) C(5) 3.57(3) ? . .
O(20) C(9) 3.37(2) ? . .
O(20) C(14) 3.59(3) ? . 2_656
O(21) O(39) 3.40(2) ? . 1_455
O(21) O(41) 3.53(5) ? . .
O(21) N(1) 2.80(2) ? . 1_455
O(21) C(1) 3.53(2) ? . 1_455
O(21) C(2) 3.45(3) ? . 1_455
O(22) N(3) 2.89(2) ? . 2_666
O(22) N(5) 2.82(2) ? . 2_667
O(22) C(17) 3.57(2) ? . 2_667
O(22) C(18) 3.59(2) ? . 2_667
O(23) N(1) 3.17(2) ? . .
O(25) N(4) 3.02(2) ? . 2_656
O(25) C(13) 3.57(3) ? . 2_656
O(26) O(39) 2.80(2) ? . 1_455
O(26) O(41) 3.28(6) ? . .
O(26) N(2) 3.07(2) ? . .
O(28) N(3) 2.97(2) ? . 2_666
O(28) C(8) 3.48(3) ? . 2_566
O(29) N(3) 2.86(2) ? . 2_666
O(29) C(9) 3.24(2) ? . 2_666
O(30) N(2) 3.07(2) ? . 2_666
O(31) N(3) 2.90(2) ? . .
O(32) N(2) 3.05(2) ? . .
O(32) C(5) 3.16(2) ? . .
O(32) C(9) 3.52(2) ? . .
O(33) N(2) 3.18(2) ? . .
O(33) C(8) 3.45(3) ? . 2_566
O(35) O(1) 3.580(18) ? . 2_667
O(35) O(8) 3.46(2) ? . 2_667
O(35) O(36) 2.84(2) ? . 2_667
O(35) O(37) 2.74(2) ? . 1_455
O(35) O(37) 2.81(2) ? . 2_667
O(35) N(5) 2.87(2) ? . .
O(36) O(1) 2.77(2) ? . .
O(36) O(16) 2.78(2) ? . 2_667
O(36) O(35) 2.84(2) ? . 2_667
O(36) O(40) 2.84(2) ? . 1_556
O(36) C(8) 3.51(2) ? . 1_656
O(37) O(8) 3.000(19) ? . .
O(37) O(17) 2.78(2) ? . .
O(37) O(35) 2.74(2) ? . 1_655
O(37) O(35) 2.81(2) ? . 2_667
O(37) N(1) 2.93(2) ? . .
O(37) C(1) 3.54(2) ? . .
O(38) O(2) 2.82(3) ? . .
O(38) O(11) 3.25(2) ? . 2_656
O(38) O(20) 3.05(3) ? . 2_656
O(38) O(41) 2.72(6) ? . 1_655
O(39) O(9) 2.70(2) ? . .
O(39) O(18) 3.19(3) ? . .
O(39) O(21) 3.40(2) ? . 1_655
O(39) O(26) 2.80(2) ? . 1_655
O(39) O(41) 3.29(7) ? . 1_655
O(39) N(2) 3.06(3) ? . 1_655
O(39) N(6) 2.79(3) ? . .
O(39) C(5) 3.42(3) ? . 1_655
O(39) C(21) 3.49(4) ? . .
O(39) C(22) 3.55(3) ? . .
O(40) O(19) 2.87(2) ? . .
O(40) O(36) 2.84(2) ? . 1_554
O(40) N(3) 2.82(2) ? . .
O(40) C(16) 3.53(4) ? . 2_656
O(40) C(24) 3.40(5) ? . .
O(41) O(12) 2.87(4) ? . .
O(41) O(21) 3.53(5) ? . .
O(41) O(26) 3.28(6) ? . .
O(41) O(38) 2.72(6) ? . 1_455
O(41) O(39) 3.29(7) ? . 1_455
O(41) O(41) 3.34(6) ? . 2_556
O(41) N(6) 3.33(6) ? . 1_455
O(41) N(6) 2.74(7) ? . 2_656
O(41) C(21) 3.35(9) ? . 2_656
N(1) O(4) 3.01(2) ? . .
N(1) O(8) 3.06(2) ? . .
N(1) O(9) 2.98(2) ? . .
N(1) O(21) 2.80(2) ? . 1_655
N(1) O(23) 3.17(2) ? . .
N(1) O(37) 2.93(2) ? . .
N(2) O(18) 2.84(2) ? . 1_455
N(2) O(18) 3.09(2) ? . 2_666
N(2) O(26) 3.07(2) ? . .
N(2) O(30) 3.07(2) ? . 2_666
N(2) O(32) 3.05(2) ? . .
N(2) O(33) 3.18(2) ? . .
N(2) O(39) 3.06(3) ? . 1_455
N(3) O(19) 3.21(2) ? . .
N(3) O(22) 2.89(2) ? . 2_666
N(3) O(28) 2.967(19) ? . 2_666
N(3) O(29) 2.86(2) ? . 2_666
N(3) O(31) 2.90(2) ? . .
N(3) O(40) 2.82(2) ? . .
N(4) O(2) 2.96(2) ? . .
N(4) O(3) 2.96(2) ? . .
N(4) O(5) 3.19(2) ? . .
N(4) O(5) 3.016(16) ? . 2_656
N(4) O(10) 2.901(19) ? . 2_656
N(4) O(11) 2.97(2) ? . 2_656
N(4) O(25) 3.02(2) ? . 2_656
N(5) O(7) 3.086(18) ? . 2_667
N(5) O(8) 3.25(2) ? . 2_667
N(5) O(16) 2.77(2) ? . .
N(5) O(22) 2.82(2) ? . 2_667
N(5) O(35) 2.87(2) ? . .
N(6) O(2) 3.10(3) ? . .
N(6) O(3) 2.82(3) ? . 2_656
N(6) O(10) 3.58(3) ? . .
N(6) O(39) 2.79(3) ? . .
N(6) O(41) 3.33(6) ? . 1_655
N(6) O(41) 2.74(7) ? . 2_656
C(1) O(1) 3.44(2) ? . .
C(1) O(4) 3.11(2) ? . .
C(1) O(8) 3.50(2) ? . .
C(1) O(21) 3.53(2) ? . 1_655
C(1) O(37) 3.54(2) ? . .
C(2) O(21) 3.45(3) ? . 1_655
C(2) C(17) 3.60(3) ? . 1_655
C(5) O(17) 3.45(3) ? . 2_666
C(5) O(20) 3.57(3) ? . .
C(5) O(32) 3.16(2) ? . .
C(5) O(39) 3.42(3) ? . 1_455
C(7) O(17) 3.54(3) ? . 2_666
C(7) O(18) 3.42(2) ? . 2_666
C(8) Cu(1) 3.59(2) ? . 2_566
C(8) O(28) 3.48(3) ? . 2_566
C(8) O(33) 3.45(3) ? . 2_566
C(8) O(36) 3.51(2) ? . 1_454
C(9) O(20) 3.37(2) ? . .
C(9) O(29) 3.24(2) ? . 2_666
C(9) O(32) 3.52(2) ? . .
C(10) O(17) 3.55(2) ? . 2_666
C(13) O(3) 3.13(3) ? . .
C(13) O(10) 3.59(3) ? . 2_656
C(13) O(19) 3.57(3) ? . 2_656
C(13) O(25) 3.57(3) ? . 2_656
C(14) O(20) 3.59(3) ? . 2_656
C(15) O(1) 3.57(4) ? . .
C(16) O(40) 3.53(4) ? . 2_656
C(17) O(16) 3.50(3) ? . .
C(17) O(22) 3.57(2) ? . 2_667
C(17) C(2) 3.60(3) ? . 1_455
C(18) O(7) 3.25(2) ? . .
C(18) O(22) 3.59(2) ? . 2_667
C(21) O(3) 3.33(5) ? . 2_656
C(21) O(39) 3.49(4) ? . .
C(21) O(41) 3.35(9) ? . 2_656
C(22) O(19) 3.53(4) ? . .
C(22) O(39) 3.55(3) ? . .
C(24) O(40) 3.40(5) ? . .
Cu(1) O(34) 2.289(13) ? . .
Cu(1) Cu(2) 3.102(3) ? . .
Cu(1) Cu(2) 3.091(3) ? . 2_666
Cu(1) Cu(1) 5.356(3) ? . 2_666
Cu(2) Cu(2) 3.110(2) ? . 2_666
Ge(1) Ge(1) 5.760(3) ? . 2_666
